data_4338074
loop_
_publ_author_name
'Batke, Sonja'
'Sietzen, Malte'
'Wadepohl, Hubert'
'Ballmann, Joachim'

_publ_section_title
;
 A Tripodal Benzylene-Linked Trisamidophosphine Ligand Scaffold: Synthesis
 and Coordination Chemistry with Group(IV) Metals.
;
_journal_issue 8
_journal_name_full 'Inorganic chemistry'
_journal_page_first 4144
_journal_page_last 4153
_journal_paper_doi 10.1021/ic500163c
_journal_volume 53
_journal_year 2014
_chemical_formula_moiety 'C32 H51 N4 P Si3 Zr'
_chemical_formula_sum 'C32 H51 N4 P Si3 Zr'
_chemical_formula_weight 698.22
_chemical_properties_physical air-sensitive
_space_group_crystal_system triclinic
_space_group_IT_number 2
_space_group_name_Hall '-P 1'
_space_group_name_H-M_alt 'P -1'
_symmetry_cell_setting triclinic
_symmetry_Int_Tables_number 2
_symmetry_space_group_name_Hall '-P 1'
_symmetry_space_group_name_H-M 'P -1'
_atom_sites_solution_hydrogens geom
_atom_sites_solution_primary iterative
_atom_sites_solution_secondary difmap
_audit_block_code ba_jb5
_audit_creation_date 2013-10-22
_audit_update_record 'Tue Oct 22 16:55:22 CEST 2013'
_cell_angle_alpha 92.052(11)
_cell_angle_beta 109.865(9)
_cell_angle_gamma 118.711(11)
_cell_formula_units_Z 2
_cell_length_a 11.604(6)
_cell_length_b 11.970(6)
_cell_length_c 15.902(7)
_cell_measurement_reflns_used 8035
_cell_measurement_temperature 100(2)
_cell_measurement_theta_max 32.26
_cell_measurement_theta_min 2.24
_cell_volume 1768.1(15)
_computing_cell_refinement
;
SAINT 8.x (Bruker AXS, 1997-2012). Includes estimated systematic errors
 of the unit cell constants from Monte Carlo simulations.
;
_computing_data_collection 'SMART-5.631 (Bruker AXS, 2003)'
_computing_data_reduction 'SAINT 8.x (Bruker AXS, 1997-2011)'
_computing_molecular_graphics
;
O. V. Dolomanov, L. J. Bourhis, R. J. Gildea, J. A. K. Howard and H. Puschmann,
OLEX2: a complete structure solution, refinement and analysis program.
J. Appl. Cryst. (2009). 42, 339-341.
;
_computing_publication_material 'encif (Wadepohl, 2009-13); encifer 1.4 (CCDC, 2011)'
_computing_structure_refinement 'SHELX-2013 (Sheldrick 2013)'
_computing_structure_solution 'SUPERFLIP (Palatinus, 2007-2009)'
_diffrn_ambient_environment 'perfluoro polyether oil'
_diffrn_ambient_temperature 100(1)
_diffrn_detector 'CCD plate'
_diffrn_detector_area_resol_mean 8.19
_diffrn_detector_type CCD-PXL-KAF2
_diffrn_measured_fraction_theta_full 0.999
_diffrn_measured_fraction_theta_max 0.927
_diffrn_measurement_device 'three-circle diffractometer'
_diffrn_measurement_device_type 'Bruker AXS Smart 1000'
_diffrn_measurement_method '\f- and \w-scans'
_diffrn_measurement_specimen_support 'polyimid foil'
_diffrn_radiation_monochromator graphite
_diffrn_radiation_probe x-ray
_diffrn_radiation_type MoK\a
_diffrn_radiation_wavelength 0.71073
_diffrn_reflns_av_R_equivalents 0.0299
_diffrn_reflns_av_unetI/netI 0.0311
_diffrn_reflns_Laue_measured_fraction_full 0.999
_diffrn_reflns_Laue_measured_fraction_max 0.927
_diffrn_reflns_limit_h_max 17
_diffrn_reflns_limit_h_min -17
_diffrn_reflns_limit_k_max 17
_diffrn_reflns_limit_k_min -17
_diffrn_reflns_limit_l_max 23
_diffrn_reflns_limit_l_min -23
_diffrn_reflns_number 44134
_diffrn_reflns_point_group_measured_fraction_full 0.999
_diffrn_reflns_point_group_measured_fraction_max 0.927
_diffrn_reflns_theta_full 25.242
_diffrn_reflns_theta_max 32.488
_diffrn_reflns_theta_min 1.999
_diffrn_source 'sealed X-Ray tube (Mo)'
_diffrn_source_type 'fine focus tube'
_diffrn_standards_number 0
_exptl_absorpt_coefficient_mu 0.485
_exptl_absorpt_correction_T_max 0.8880
_exptl_absorpt_correction_T_min 0.8286
_exptl_absorpt_correction_type multi-scan
_exptl_absorpt_process_details
;
multi-scan from symmetry-related measurements (Blessing 1995)
SADABS (Sheldrick & Bruker AXS, 2004-2008)
;
_exptl_crystal_colour colourless
_exptl_crystal_density_diffrn 1.312
_exptl_crystal_description irregular
_exptl_crystal_F_000 736
_exptl_crystal_size_max 0.32
_exptl_crystal_size_mid 0.26
_exptl_crystal_size_min 0.22
_refine_diff_density_max 1.182
_refine_diff_density_min -0.505
_refine_diff_density_rms 0.096
_refine_ls_extinction_method none
_refine_ls_goodness_of_fit_ref 1.065
_refine_ls_hydrogen_treatment constr
_refine_ls_matrix_type full
_refine_ls_number_parameters 381
_refine_ls_number_reflns 11868
_refine_ls_number_restraints 0
_refine_ls_restrained_S_all 1.065
_refine_ls_R_factor_all 0.0448
_refine_ls_R_factor_gt 0.0346
_refine_ls_shift/su_max 0.000
_refine_ls_shift/su_mean 0.000
_refine_ls_structure_factor_coef Fsqd
_refine_ls_weighting_details 'w=1/[\s^2^(Fo^2^)+(0.0462P)^2^+1.3203P] where P=(Fo^2^+2Fc^2^)/3'
_refine_ls_weighting_scheme calc
_refine_ls_wR_factor_gt 0.0865
_refine_ls_wR_factor_ref 0.0955
_reflns_Friedel_coverage 0.000
_reflns_number_gt 10125
_reflns_number_total 11868
_reflns_threshold_expression 'I > 2\s(I)'
_cod_data_source_file ic500163c_si_001.cif
_cod_data_source_block ba_jb5
_cod_depositor_comments 'Adding full bibliography for 4338072--4338082.cif.'
_cod_original_cell_volume 1768.1(14)
_cod_database_code 4338074
_audit_block_refno 1700
_audit_block_usercomment jb099
_shelxl_version_number 2013-4
_shelx_space_group_comment
;
The symmetry employed for this shelxl refinement is uniquely defined
by the following loop, which should always be used as a source of
symmetry information in preference to the above space-group names.
They are only intended as comments.
;
_shelx_estimated_absorpt_t_max 0.901
_shelx_estimated_absorpt_t_min 0.860
_olex2_refinement_description
;
1. Fixed Uiso
 At 1.2 times of:
  All C(H) groups, All C(H,H) groups
 At 1.5 times of:
  All C(H,H,H) groups
2.a Secondary CH2 refined with riding coordinates:
 C1(H1A,H1B), C2(H2A,H2B), C3(H3A,H3B)
2.b Aromatic/amide H refined with riding coordinates:
 C6(H6), C7(H7), C8(H8), C9(H9), C12(H12), C13(H13), C14(H14), C15(H15),
 C18(H18), C19(H19), C20(H20), C21(H21)
2.c Idealised Me refined as rotating group:
 C22(H22A,H22B,H22C), C23(H23A,H23B,H23C), C24(H24A,H24B,H24C), C25(H25A,H25B,
 H25C), C26(H26A,H26B,H26C), C27(H27A,H27B,H27C), C28(H28A,H28B,H28C), C29(H29A,
 H29B,H29C), C30(H30A,H30B,H30C), C31(H31A,H31B,H31C), C32(H32A,H32B,H32C)
;

loop_
_symmetry_equiv_pos_as_xyz
'x, y, z'
'-x, -y, -z'

loop_
_atom_site_label
_atom_site_type_symbol
_atom_site_fract_x
_atom_site_fract_y
_atom_site_fract_z
_atom_site_U_iso_or_equiv
_atom_site_adp_type
_atom_site_occupancy
_atom_site_site_symmetry_order
_atom_site_calc_flag
_atom_site_refinement_flags_posn
_atom_site_refinement_flags_adp
Zr Zr 0.54441(2) 0.25806(2) 0.30092(2) 0.01137(4) Uani 1 1 d . .
P1 P 0.42538(4) 0.22557(4) 0.11478(3) 0.01377(8) Uani 1 1 d . .
Si1 Si 0.21179(5) 0.04655(4) 0.30100(3) 0.01685(9) Uani 1 1 d . .
Si2 Si 0.67005(5) 0.58707(4) 0.33449(3) 0.01763(9) Uani 1 1 d . .
Si3 Si 0.73635(5) 0.10779(4) 0.30325(3) 0.01493(9) Uani 1 1 d . .
N1 N 0.32841(15) 0.18699(13) 0.27495(9) 0.0143(2) Uani 1 1 d . .
N2 N 0.66184(15) 0.45003(13) 0.28316(9) 0.0150(2) Uani 1 1 d . .
N3 N 0.57984(15) 0.11313(13) 0.25174(9) 0.0148(2) Uani 1 1 d . .
N4 N 0.65039(16) 0.30520(15) 0.44420(10) 0.0189(3) Uani 1 1 d . .
C1 C 0.23213(18) 0.15691(17) 0.07259(11) 0.0181(3) Uani 1 1 d . .
H1A H 0.1928 0.1601 0.0075 0.022 Uiso 1 1 calc R U
H1B H 0.1828 0.0643 0.0765 0.022 Uiso 1 1 calc R U
C2 C 0.49999(18) 0.37913(17) 0.07898(12) 0.0183(3) Uani 1 1 d . .
H2A H 0.4682 0.3609 0.0112 0.022 Uiso 1 1 calc R U
H2B H 0.4665 0.4344 0.0969 0.022 Uiso 1 1 calc R U
C3 C 0.45210(19) 0.11291(17) 0.05571(12) 0.0192(3) Uani 1 1 d . .
H3A H 0.3974 0.0919 -0.0117 0.023 Uiso 1 1 calc R U
H3B H 0.5553 0.1525 0.0689 0.023 Uiso 1 1 calc R U
C4 C 0.20918(17) 0.23839(16) 0.13227(11) 0.0163(3) Uani 1 1 d . .
C5 C 0.26019(16) 0.25400(15) 0.22904(11) 0.0141(3) Uani 1 1 d . .
C6 C 0.24005(18) 0.33551(16) 0.28022(12) 0.0179(3) Uani 1 1 d . .
H6 H 0.2737 0.3468 0.3452 0.021 Uiso 1 1 calc R U
C7 C 0.17202(19) 0.40041(17) 0.23845(13) 0.0209(3) Uani 1 1 d . .
H7 H 0.1603 0.4557 0.2747 0.025 Uiso 1 1 calc R U
C8 C 0.12175(19) 0.38401(18) 0.14423(14) 0.0235(4) Uani 1 1 d . .
H8 H 0.0740 0.4270 0.1152 0.028 Uiso 1 1 calc R U
C9 C 0.14105(19) 0.30438(18) 0.09173(13) 0.0211(3) Uani 1 1 d . .
H9 H 0.1072 0.2946 0.0269 0.025 Uiso 1 1 calc R U
C10 C 0.66217(18) 0.44937(16) 0.12585(12) 0.0167(3) Uani 1 1 d . .
C11 C 0.73462(18) 0.47901(15) 0.22265(11) 0.0157(3) Uani 1 1 d . .
C12 C 0.88464(18) 0.54161(16) 0.26065(12) 0.0185(3) Uani 1 1 d . .
H12 H 0.9348 0.5612 0.3256 0.022 Uiso 1 1 calc R U
C13 C 0.96263(19) 0.57610(17) 0.20629(14) 0.0212(3) Uani 1 1 d . .
H13 H 1.0646 0.6194 0.2340 0.025 Uiso 1 1 calc R U
C14 C 0.8909(2) 0.54694(17) 0.11171(13) 0.0217(3) Uani 1 1 d . .
H14 H 0.9434 0.5703 0.0741 0.026 Uiso 1 1 calc R U
C15 C 0.7420(2) 0.48341(18) 0.07199(13) 0.0208(3) Uani 1 1 d . .
H15 H 0.6932 0.4626 0.0069 0.025 Uiso 1 1 calc R U
C16 C 0.39870(18) -0.00923(17) 0.09117(12) 0.0184(3) Uani 1 1 d . .
C17 C 0.46196(17) -0.00556(15) 0.18529(12) 0.0158(3) Uani 1 1 d . .
C18 C 0.41002(19) -0.12488(16) 0.21182(14) 0.0210(3) Uani 1 1 d . .
H18 H 0.4522 -0.1249 0.2745 0.025 Uiso 1 1 calc R U
C19 C 0.2989(2) -0.24293(17) 0.14916(15) 0.0262(4) Uani 1 1 d . .
H19 H 0.2675 -0.3225 0.1688 0.031 Uiso 1 1 calc R U
C20 C 0.2344(2) -0.24430(19) 0.05849(15) 0.0286(4) Uani 1 1 d . .
H20 H 0.1566 -0.3245 0.0157 0.034 Uiso 1 1 calc R U
C21 C 0.2828(2) -0.12888(19) 0.02982(13) 0.0246(4) Uani 1 1 d . .
H21 H 0.2367 -0.1305 -0.0327 0.030 Uiso 1 1 calc R U
C22 C 0.0555(2) -0.0717(2) 0.19333(15) 0.0339(5) Uani 1 1 d . .
H22A H 0.0089 -0.0275 0.1593 0.051 Uiso 1 1 calc R U
H22B H -0.0137 -0.1457 0.2091 0.051 Uiso 1 1 calc R U
H22C H 0.0889 -0.1040 0.1550 0.051 Uiso 1 1 calc R U
C23 C 0.1409(2) 0.08797(18) 0.37874(13) 0.0226(3) Uani 1 1 d . .
H23A H 0.2214 0.1523 0.4351 0.034 Uiso 1 1 calc R U
H23B H 0.0802 0.0083 0.3945 0.034 Uiso 1 1 calc R U
H23C H 0.0837 0.1251 0.3473 0.034 Uiso 1 1 calc R U
C24 C 0.3127(3) -0.0319(2) 0.36034(16) 0.0308(4) Uani 1 1 d . .
H24A H 0.4080 0.0124 0.3589 0.046 Uiso 1 1 calc R U
H24B H 0.2594 -0.1248 0.3287 0.046 Uiso 1 1 calc R U
H24C H 0.3234 -0.0242 0.4245 0.046 Uiso 1 1 calc R U
C25 C 0.8564(2) 0.73469(19) 0.38721(16) 0.0320(4) Uani 1 1 d . .
H25A H 0.9190 0.7147 0.4346 0.048 Uiso 1 1 calc R U
H25B H 0.8547 0.8079 0.4153 0.048 Uiso 1 1 calc R U
H25C H 0.8931 0.7589 0.3394 0.048 Uiso 1 1 calc R U
C26 C 0.5558(3) 0.6326(2) 0.24721(16) 0.0318(4) Uani 1 1 d . .
H26A H 0.5897 0.6527 0.1979 0.048 Uiso 1 1 calc R U
H26B H 0.5620 0.7098 0.2766 0.048 Uiso 1 1 calc R U
H26C H 0.4556 0.5591 0.2213 0.048 Uiso 1 1 calc R U
C27 C 0.6064(2) 0.55190(18) 0.42908(14) 0.0241(4) Uani 1 1 d . .
H27A H 0.5206 0.4636 0.4092 0.036 Uiso 1 1 calc R U
H27B H 0.5829 0.6164 0.4439 0.036 Uiso 1 1 calc R U
H27C H 0.6825 0.5573 0.4838 0.036 Uiso 1 1 calc R U
C28 C 0.8969(2) 0.27463(18) 0.33244(14) 0.0249(4) Uani 1 1 d . .
H28A H 0.8970 0.3046 0.2759 0.037 Uiso 1 1 calc R U
H28B H 0.9843 0.2721 0.3631 0.037 Uiso 1 1 calc R U
H28C H 0.8942 0.3353 0.3737 0.037 Uiso 1 1 calc R U
C29 C 0.7448(2) 0.0000(2) 0.22045(14) 0.0261(4) Uani 1 1 d . .
H29A H 0.6555 -0.0863 0.1970 0.039 Uiso 1 1 calc R U
H29B H 0.8265 -0.0103 0.2520 0.039 Uiso 1 1 calc R U
H29C H 0.7567 0.0400 0.1690 0.039 Uiso 1 1 calc R U
C30 C 0.7485(2) 0.0481(2) 0.41106(13) 0.0306(4) Uani 1 1 d . .
H30A H 0.7429 0.1036 0.4544 0.046 Uiso 1 1 calc R U
H30B H 0.8402 0.0520 0.4391 0.046 Uiso 1 1 calc R U
H30C H 0.6689 -0.0428 0.3963 0.046 Uiso 1 1 calc R U
C31 C 0.8040(2) 0.3950(2) 0.49520(14) 0.0314(4) Uani 1 1 d . .
H31A H 0.8485 0.3459 0.5228 0.047 Uiso 1 1 calc R U
H31B H 0.8211 0.4606 0.5440 0.047 Uiso 1 1 calc R U
H31C H 0.8463 0.4390 0.4533 0.047 Uiso 1 1 calc R U
C32 C 0.5845(2) 0.2648(2) 0.50946(14) 0.0285(4) Uani 1 1 d . .
H32A H 0.6103 0.3427 0.5517 0.043 Uiso 1 1 calc R U
H32B H 0.6191 0.2135 0.5447 0.043 Uiso 1 1 calc R U
H32C H 0.4797 0.2110 0.4760 0.043 Uiso 1 1 calc R U

loop_
_atom_site_aniso_label
_atom_site_aniso_U_11
_atom_site_aniso_U_22
_atom_site_aniso_U_33
_atom_site_aniso_U_23
_atom_site_aniso_U_13
_atom_site_aniso_U_12
Zr 0.01118(7) 0.00987(7) 0.01155(7) 0.00116(5) 0.00325(5) 0.00545(5)
P1 0.01326(17) 0.01458(18) 0.01193(17) 0.00169(13) 0.00358(14) 0.00732(15)
Si1 0.0184(2) 0.01297(19) 0.0177(2) 0.00413(16) 0.00736(17) 0.00712(17)
Si2 0.0188(2) 0.01062(19) 0.0219(2) 0.00118(16) 0.00908(18) 0.00626(17)
Si3 0.0148(2) 0.0152(2) 0.01354(19) 0.00242(15) 0.00301(16) 0.00889(17)
N1 0.0155(6) 0.0140(6) 0.0152(6) 0.0048(5) 0.0061(5) 0.0091(5)
N2 0.0157(6) 0.0123(6) 0.0157(6) 0.0021(5) 0.0068(5) 0.0062(5)
N3 0.0135(6) 0.0122(6) 0.0158(6) 0.0005(5) 0.0035(5) 0.0065(5)
N4 0.0183(7) 0.0201(7) 0.0157(6) 0.0002(5) 0.0017(5) 0.0119(6)
C1 0.0159(7) 0.0199(7) 0.0145(7) 0.0017(6) 0.0023(6) 0.0093(6)
C2 0.0191(7) 0.0195(7) 0.0162(7) 0.0068(6) 0.0061(6) 0.0105(6)
C3 0.0212(8) 0.0211(8) 0.0148(7) 0.0005(6) 0.0068(6) 0.0114(7)
C4 0.0124(7) 0.0162(7) 0.0188(7) 0.0050(6) 0.0047(6) 0.0075(6)
C5 0.0117(6) 0.0118(6) 0.0181(7) 0.0046(5) 0.0054(5) 0.0061(5)
C6 0.0165(7) 0.0156(7) 0.0226(8) 0.0045(6) 0.0085(6) 0.0088(6)
C7 0.0188(8) 0.0163(7) 0.0312(9) 0.0052(6) 0.0117(7) 0.0109(6)
C8 0.0187(8) 0.0209(8) 0.0342(10) 0.0093(7) 0.0080(7) 0.0143(7)
C9 0.0174(8) 0.0229(8) 0.0219(8) 0.0084(6) 0.0039(6) 0.0123(7)
C10 0.0176(7) 0.0145(7) 0.0192(7) 0.0054(6) 0.0077(6) 0.0091(6)
C11 0.0170(7) 0.0122(6) 0.0186(7) 0.0040(5) 0.0075(6) 0.0080(6)
C12 0.0177(7) 0.0160(7) 0.0222(8) 0.0049(6) 0.0078(6) 0.0094(6)
C13 0.0188(8) 0.0161(7) 0.0329(9) 0.0076(7) 0.0134(7) 0.0102(6)
C14 0.0246(8) 0.0194(8) 0.0307(9) 0.0101(7) 0.0178(7) 0.0136(7)
C15 0.0262(9) 0.0212(8) 0.0208(8) 0.0085(6) 0.0127(7) 0.0143(7)
C16 0.0163(7) 0.0180(7) 0.0196(8) -0.0014(6) 0.0059(6) 0.0095(6)
C17 0.0140(7) 0.0131(7) 0.0207(7) 0.0005(5) 0.0066(6) 0.0079(6)
C18 0.0184(8) 0.0135(7) 0.0309(9) 0.0042(6) 0.0103(7) 0.0082(6)
C19 0.0192(8) 0.0126(7) 0.0448(11) 0.0024(7) 0.0133(8) 0.0069(6)
C20 0.0179(8) 0.0181(8) 0.0393(11) -0.0079(7) 0.0077(8) 0.0056(7)
C21 0.0202(8) 0.0242(9) 0.0241(9) -0.0056(7) 0.0049(7) 0.0113(7)
C22 0.0329(11) 0.0182(8) 0.0264(10) 0.0010(7) 0.0074(8) -0.0004(8)
C23 0.0200(8) 0.0218(8) 0.0293(9) 0.0095(7) 0.0137(7) 0.0107(7)
C24 0.0468(12) 0.0307(10) 0.0378(11) 0.0201(9) 0.0270(10) 0.0294(10)
C25 0.0286(10) 0.0171(8) 0.0403(11) -0.0049(8) 0.0179(9) 0.0031(8)
C26 0.0432(12) 0.0248(9) 0.0362(11) 0.0112(8) 0.0152(9) 0.0243(9)
C27 0.0280(9) 0.0196(8) 0.0281(9) 0.0035(7) 0.0160(8) 0.0121(7)
C28 0.0180(8) 0.0190(8) 0.0322(10) 0.0033(7) 0.0068(7) 0.0083(7)
C29 0.0227(9) 0.0278(9) 0.0273(9) -0.0022(7) 0.0073(7) 0.0153(8)
C30 0.0322(10) 0.0294(10) 0.0196(8) 0.0100(7) 0.0023(7) 0.0137(8)
C31 0.0208(9) 0.0459(12) 0.0187(9) -0.0040(8) 0.0002(7) 0.0172(9)
C32 0.0299(10) 0.0315(10) 0.0213(9) 0.0093(7) 0.0075(7) 0.0159(8)

loop_
_atom_type_symbol
_atom_type_description
_atom_type_scat_dispersion_real
_atom_type_scat_dispersion_imag
_atom_type_scat_source
C C 0.0033 0.0016 'International Tables Vol C Tables 4.2.6.8 and 6.1.1.4'
H H 0.0000 0.0000 'International Tables Vol C Tables 4.2.6.8 and 6.1.1.4'
N N 0.0061 0.0033 'International Tables Vol C Tables 4.2.6.8 and 6.1.1.4'
P P 0.1023 0.0942 'International Tables Vol C Tables 4.2.6.8 and 6.1.1.4'
Si Si 0.0817 0.0704 'International Tables Vol C Tables 4.2.6.8 and 6.1.1.4'
Zr Zr -2.9673 0.5597 'International Tables Vol C Tables 4.2.6.8 and 6.1.1.4'

loop_
_geom_angle_atom_site_label_1
_geom_angle_atom_site_label_2
_geom_angle_atom_site_label_3
_geom_angle
N1 Zr P1 78.18(4)
N1 Zr N2 115.99(5)
N1 Zr N3 113.74(6)
N2 Zr P1 76.87(4)
N2 Zr N3 117.09(6)
N3 Zr P1 78.17(4)
N4 Zr P1 173.55(4)
N4 Zr N1 104.96(6)
N4 Zr N2 96.69(6)
N4 Zr N3 105.23(6)
C1 P1 Zr 110.88(6)
C1 P1 C2 106.72(8)
C2 P1 Zr 113.01(6)
C3 P1 Zr 110.71(6)
C3 P1 C1 107.42(8)
C3 P1 C2 107.85(9)
N1 Si1 C22 110.14(9)
N1 Si1 C23 111.52(8)
N1 Si1 C24 108.82(9)
C22 Si1 C23 108.00(11)
C22 Si1 C24 109.75(11)
C23 Si1 C24 108.58(9)
N2 Si2 C25 112.96(9)
N2 Si2 C26 110.28(9)
N2 Si2 C27 110.56(8)
C26 Si2 C25 107.35(11)
C26 Si2 C27 109.01(10)
C27 Si2 C25 106.52(10)
N3 Si3 C28 109.53(8)
N3 Si3 C29 110.16(8)
N3 Si3 C30 112.64(9)
C28 Si3 C29 106.95(10)
C28 Si3 C30 108.19(10)
C30 Si3 C29 109.19(11)
Si1 N1 Zr 127.22(7)
C5 N1 Zr 119.92(10)
C5 N1 Si1 112.84(11)
Si2 N2 Zr 123.79(8)
C11 N2 Zr 123.24(10)
C11 N2 Si2 112.84(10)
Si3 N3 Zr 125.06(7)
C17 N3 Zr 120.29(11)
C17 N3 Si3 113.21(11)
C31 N4 Zr 124.26(13)
C31 N4 C32 108.69(15)
C32 N4 Zr 126.85(12)
P1 C1 H1A 110.3
P1 C1 H1B 110.3
H1A C1 H1B 108.5
C4 C1 P1 107.31(11)
C4 C1 H1A 110.3
C4 C1 H1B 110.3
P1 C2 H2A 110.1
P1 C2 H2B 110.1
H2A C2 H2B 108.4
C10 C2 P1 107.98(11)
C10 C2 H2A 110.1
C10 C2 H2B 110.1
P1 C3 H3A 110.4
P1 C3 H3B 110.4
H3A C3 H3B 108.6
C16 C3 P1 106.71(12)
C16 C3 H3A 110.4
C16 C3 H3B 110.4
C5 C4 C1 121.59(14)
C9 C4 C1 119.30(15)
C9 C4 C5 119.06(16)
C4 C5 N1 121.98(14)
C6 C5 N1 119.74(15)
C6 C5 C4 118.27(14)
C5 C6 H6 119.1
C7 C6 C5 121.73(16)
C7 C6 H6 119.1
C6 C7 H7 120.2
C8 C7 C6 119.69(16)
C8 C7 H7 120.2
C7 C8 H8 120.1
C7 C8 C9 119.84(16)
C9 C8 H8 120.1
C4 C9 H9 119.3
C8 C9 C4 121.41(17)
C8 C9 H9 119.3
C11 C10 C2 121.44(15)
C15 C10 C2 119.21(15)
C15 C10 C11 119.33(16)
C10 C11 N2 123.09(15)
C12 C11 N2 118.89(15)
C12 C11 C10 118.01(15)
C11 C12 H12 119.0
C13 C12 C11 122.00(17)
C13 C12 H12 119.0
C12 C13 H13 120.2
C14 C13 C12 119.61(17)
C14 C13 H13 120.2
C13 C14 H14 120.2
C13 C14 C15 119.67(16)
C15 C14 H14 120.2
C10 C15 H15 119.3
C14 C15 C10 121.38(17)
C14 C15 H15 119.3
C17 C16 C3 121.30(15)
C21 C16 C3 119.38(16)
C21 C16 C17 119.31(17)
C16 C17 N3 122.30(15)
C18 C17 N3 120.01(15)
C18 C17 C16 117.62(15)
C17 C18 H18 119.0
C19 C18 C17 121.99(18)
C19 C18 H18 119.0
C18 C19 H19 120.1
C20 C19 C18 119.76(18)
C20 C19 H19 120.1
C19 C20 H20 120.1
C19 C20 C21 119.87(17)
C21 C20 H20 120.1
C16 C21 H21 119.3
C20 C21 C16 121.34(19)
C20 C21 H21 119.3
Si1 C22 H22A 109.5
Si1 C22 H22B 109.5
Si1 C22 H22C 109.5
H22A C22 H22B 109.5
H22A C22 H22C 109.5
H22B C22 H22C 109.5
Si1 C23 H23A 109.5
Si1 C23 H23B 109.5
Si1 C23 H23C 109.5
H23A C23 H23B 109.5
H23A C23 H23C 109.5
H23B C23 H23C 109.5
Si1 C24 H24A 109.5
Si1 C24 H24B 109.5
Si1 C24 H24C 109.5
H24A C24 H24B 109.5
H24A C24 H24C 109.5
H24B C24 H24C 109.5
Si2 C25 H25A 109.5
Si2 C25 H25B 109.5
Si2 C25 H25C 109.5
H25A C25 H25B 109.5
H25A C25 H25C 109.5
H25B C25 H25C 109.5
Si2 C26 H26A 109.5
Si2 C26 H26B 109.5
Si2 C26 H26C 109.5
H26A C26 H26B 109.5
H26A C26 H26C 109.5
H26B C26 H26C 109.5
Si2 C27 H27A 109.5
Si2 C27 H27B 109.5
Si2 C27 H27C 109.5
H27A C27 H27B 109.5
H27A C27 H27C 109.5
H27B C27 H27C 109.5
Si3 C28 H28A 109.5
Si3 C28 H28B 109.5
Si3 C28 H28C 109.5
H28A C28 H28B 109.5
H28A C28 H28C 109.5
H28B C28 H28C 109.5
Si3 C29 H29A 109.5
Si3 C29 H29B 109.5
Si3 C29 H29C 109.5
H29A C29 H29B 109.5
H29A C29 H29C 109.5
H29B C29 H29C 109.5
Si3 C30 H30A 109.5
Si3 C30 H30B 109.5
Si3 C30 H30C 109.5
H30A C30 H30B 109.5
H30A C30 H30C 109.5
H30B C30 H30C 109.5
N4 C31 H31A 109.5
N4 C31 H31B 109.5
N4 C31 H31C 109.5
H31A C31 H31B 109.5
H31A C31 H31C 109.5
H31B C31 H31C 109.5
N4 C32 H32A 109.5
N4 C32 H32B 109.5
N4 C32 H32C 109.5
H32A C32 H32B 109.5
H32A C32 H32C 109.5
H32B C32 H32C 109.5

loop_
_geom_bond_atom_site_label_1
_geom_bond_atom_site_label_2
_geom_bond_distance
Zr P1 2.7284(13)
Zr N1 2.0975(18)
Zr N2 2.1252(16)
Zr N3 2.1440(15)
Zr N4 2.0879(17)
P1 C1 1.822(2)
P1 C2 1.8256(18)
P1 C3 1.8183(18)
Si1 N1 1.7534(16)
Si1 C22 1.864(2)
Si1 C23 1.868(2)
Si1 C24 1.874(2)
Si2 N2 1.7514(16)
Si2 C25 1.868(2)
Si2 C26 1.865(2)
Si2 C27 1.867(2)
Si3 N3 1.7543(16)
Si3 C28 1.856(2)
Si3 C29 1.869(2)
Si3 C30 1.868(2)
N1 C5 1.436(2)
N2 C11 1.433(2)
N3 C17 1.431(2)
N4 C31 1.451(3)
N4 C32 1.455(3)
C1 H1A 0.9900
C1 H1B 0.9900
C1 C4 1.509(2)
C2 H2A 0.9900
C2 H2B 0.9900
C2 C10 1.512(2)
C3 H3A 0.9900
C3 H3B 0.9900
C3 C16 1.505(3)
C4 C5 1.417(2)
C4 C9 1.398(2)
C5 C6 1.400(2)
C6 H6 0.9500
C6 C7 1.392(2)
C7 H7 0.9500
C7 C8 1.378(3)
C8 H8 0.9500
C8 C9 1.390(3)
C9 H9 0.9500
C10 C11 1.413(2)
C10 C15 1.400(2)
C11 C12 1.399(2)
C12 H12 0.9500
C12 C13 1.391(3)
C13 H13 0.9500
C13 C14 1.382(3)
C14 H14 0.9500
C14 C15 1.388(3)
C15 H15 0.9500
C16 C17 1.414(2)
C16 C21 1.403(2)
C17 C18 1.404(2)
C18 H18 0.9500
C18 C19 1.388(3)
C19 H19 0.9500
C19 C20 1.376(3)
C20 H20 0.9500
C20 C21 1.380(3)
C21 H21 0.9500
C22 H22A 0.9800
C22 H22B 0.9800
C22 H22C 0.9800
C23 H23A 0.9800
C23 H23B 0.9800
C23 H23C 0.9800
C24 H24A 0.9800
C24 H24B 0.9800
C24 H24C 0.9800
C25 H25A 0.9800
C25 H25B 0.9800
C25 H25C 0.9800
C26 H26A 0.9800
C26 H26B 0.9800
C26 H26C 0.9800
C27 H27A 0.9800
C27 H27B 0.9800
C27 H27C 0.9800
C28 H28A 0.9800
C28 H28B 0.9800
C28 H28C 0.9800
C29 H29A 0.9800
C29 H29B 0.9800
C29 H29C 0.9800
C30 H30A 0.9800
C30 H30B 0.9800
C30 H30C 0.9800
C31 H31A 0.9800
C31 H31B 0.9800
C31 H31C 0.9800
C32 H32A 0.9800
C32 H32B 0.9800
C32 H32C 0.9800

loop_
_geom_torsion_atom_site_label_1
_geom_torsion_atom_site_label_2
_geom_torsion_atom_site_label_3
_geom_torsion_atom_site_label_4
_geom_torsion
Zr P1 C1 C4 49.91(12)
Zr P1 C2 C10 48.80(13)
Zr P1 C3 C16 52.22(12)
Zr N1 C5 C4 78.99(17)
Zr N1 C5 C6 -102.33(15)
Zr N2 C11 C10 76.00(18)
Zr N2 C11 C12 -105.15(15)
Zr N3 C17 C16 75.47(18)
Zr N3 C17 C18 -107.80(15)
P1 C1 C4 C5 -57.66(18)
P1 C1 C4 C9 119.74(15)
P1 C2 C10 C11 -55.49(18)
P1 C2 C10 C15 123.22(14)
P1 C3 C16 C17 -61.55(18)
P1 C3 C16 C21 117.72(16)
Si1 N1 C5 C4 -99.64(16)
Si1 N1 C5 C6 79.04(16)
Si2 N2 C11 C10 -99.99(16)
Si2 N2 C11 C12 78.86(16)
Si3 N3 C17 C16 -117.59(15)
Si3 N3 C17 C18 59.14(18)
N1 C5 C6 C7 -178.75(15)
N2 C11 C12 C13 -178.12(15)
N3 C17 C18 C19 -178.00(16)
C1 P1 C2 C10 170.93(11)
C1 P1 C3 C16 -68.98(13)
C1 C4 C5 N1 -3.9(2)
C1 C4 C5 C6 177.38(15)
C1 C4 C9 C8 -177.85(16)
C2 P1 C1 C4 -73.55(13)
C2 P1 C3 C16 176.32(11)
C2 C10 C11 N2 -2.5(2)
C2 C10 C11 C12 178.62(15)
C2 C10 C15 C14 -179.44(16)
C3 P1 C1 C4 171.00(11)
C3 P1 C2 C10 -73.91(13)
C3 C16 C17 N3 -0.3(2)
C3 C16 C17 C18 -177.14(15)
C3 C16 C21 C20 177.11(17)
C4 C5 C6 C7 0.0(2)
C5 C4 C9 C8 -0.4(3)
C5 C6 C7 C8 0.5(3)
C6 C7 C8 C9 -0.9(3)
C7 C8 C9 C4 0.9(3)
C9 C4 C5 N1 178.67(15)
C9 C4 C5 C6 0.0(2)
C10 C11 C12 C13 0.8(2)
C11 C10 C15 C14 -0.7(2)
C11 C12 C13 C14 -0.7(3)
C12 C13 C14 C15 -0.1(3)
C13 C14 C15 C10 0.8(3)
C15 C10 C11 N2 178.77(15)
C15 C10 C11 C12 -0.1(2)
C16 C17 C18 C19 -1.1(3)
C17 C16 C21 C20 -3.6(3)
C17 C18 C19 C20 -1.5(3)
C18 C19 C20 C21 1.6(3)
C19 C20 C21 C16 1.0(3)
C21 C16 C17 N3 -179.60(15)
C21 C16 C17 C18 3.6(2)
C22 Si1 N1 Zr -118.89(12)
C22 Si1 N1 C5 59.62(14)
C23 Si1 N1 Zr 121.21(10)
C23 Si1 N1 C5 -60.28(13)
C24 Si1 N1 Zr 1.46(12)
C24 Si1 N1 C5 179.97(12)
C25 Si2 N2 Zr 134.58(11)
C25 Si2 N2 C11 -49.46(15)
C26 Si2 N2 Zr -105.30(12)
C26 Si2 N2 C11 70.66(14)
C27 Si2 N2 Zr 15.32(12)
C27 Si2 N2 C11 -168.72(12)
C28 Si3 N3 Zr -45.49(12)
C28 Si3 N3 C17 148.30(12)
C29 Si3 N3 Zr -162.85(10)
C29 Si3 N3 C17 30.94(14)
C30 Si3 N3 Zr 74.97(12)
C30 Si3 N3 C17 -91.24(14)
